data_1555327
loop_
_publ_author_name
'Aikawa, Kohsuke'
'Maruyama, Kenichi'
'Honda, Kazuya'
'Mikami, Koichi'

_publ_section_title
;
 \a-Difluoromethylation on sp(3) Carbon of Nitriles Using Fluoroform and
 Ruppert-Prakash Reagent.
;
_journal_issue 19
_journal_name_full 'Organic letters'
_journal_page_first 4882
_journal_page_last 4885
_journal_paper_doi 10.1021/acs.orglett.5b02438
_journal_volume 17
_journal_year 2015
_chemical_formula_sum 'C15 H10 Cl F2 N'
_chemical_formula_weight 277.69
_space_group_crystal_system monoclinic
_space_group_IT_number 14
_space_group_name_Hall '-P 2yn'
_space_group_name_H-M_alt 'P 1 21/n 1'
_atom_sites_solution_hydrogens geom
_cell_angle_alpha 90
_cell_angle_beta 92.544(3)
_cell_angle_gamma 90
_cell_formula_units_Z 4
_cell_length_a 6.5538(5)
_cell_length_b 13.9376(10)
_cell_length_c 13.7540(11)
_cell_measurement_reflns_used 363
_cell_measurement_temperature 93.(2)
_cell_measurement_theta_max 21.7683
_cell_measurement_theta_min 2.0598
_cell_volume 1255.11(17)
_computing_cell_refinement 'APEX3 v2015.5-RC5 (Bruker AXS)'
_computing_data_reduction 'SAINT V8.34A (Bruker AXS Inc., 2013)'
_computing_molecular_graphics 'shelXle (C.B. Huebschle, rev 717)'
_computing_structure_refinement 'SHELXL-2014/7 (Sheldrick, 2014)'
_computing_structure_solution 'XT, VERSION 2014/4'
_diffrn_ambient_temperature 93.(2)
_diffrn_detector_area_resol_mean 10.4167
_diffrn_measured_fraction_theta_full 0.994
_diffrn_measured_fraction_theta_max 0.994
_diffrn_measurement_device_type 'Bruker D8 goniometer'
_diffrn_radiation_wavelength 0.71073
_diffrn_reflns_av_R_equivalents 0.0707
_diffrn_reflns_av_unetI/netI 0.0631
_diffrn_reflns_limit_h_max 7
_diffrn_reflns_limit_h_min -7
_diffrn_reflns_limit_k_max 16
_diffrn_reflns_limit_k_min -16
_diffrn_reflns_limit_l_max 16
_diffrn_reflns_limit_l_min -16
_diffrn_reflns_number 8635
_diffrn_reflns_theta_full 25.67
_diffrn_reflns_theta_max 25.67
_diffrn_reflns_theta_min 2.92
_exptl_absorpt_coefficient_mu 0.312
_exptl_absorpt_correction_T_max 0.98
_exptl_absorpt_correction_T_min 0.86
_exptl_absorpt_correction_type multi-scan
_exptl_absorpt_process_details
;
SADABS-2014/5 - Bruker AXS area detector scaling and absorption correction
;
_exptl_crystal_colour colourless
_exptl_crystal_density_diffrn 1.470
_exptl_crystal_density_method 'not measured'
_exptl_crystal_description prism
_exptl_crystal_F_000 568
_exptl_crystal_size_max 0.124
_exptl_crystal_size_mid 0.109
_exptl_crystal_size_min 0.070
_refine_diff_density_max 0.295
_refine_diff_density_min -0.320
_refine_ls_extinction_method none
_refine_ls_goodness_of_fit_ref 1.027
_refine_ls_hydrogen_treatment constr
_refine_ls_matrix_type full
_refine_ls_number_parameters 172
_refine_ls_number_reflns 2363
_refine_ls_number_restraints 0
_refine_ls_restrained_S_all 1.027
_refine_ls_R_factor_all 0.0864
_refine_ls_R_factor_gt 0.0462
_refine_ls_shift/su_max 0.000
_refine_ls_shift/su_mean 0.000
_refine_ls_structure_factor_coef Fsqd
_refine_ls_weighting_details 'w=1/[\s^2^(Fo^2^)+(0.0314P)^2^+1.0099P] where P=(Fo^2^+2Fc^2^)/3'
_refine_ls_weighting_scheme calc
_refine_ls_wR_factor_gt 0.0827
_refine_ls_wR_factor_ref 0.0955
_reflns_number_gt 1636
_reflns_number_total 2363
_reflns_threshold_expression 'I > 2\s(I)'
_cod_data_source_file ol5b02438_si_002.cif
_cod_data_source_block ag21a
_cod_depositor_comments
;
The following automatic conversions were performed:

data item '_exptl_absorpt_correction_type' value 'Multi-Scan' was
changed to 'multi-scan' in accordance with the
/home/saulius/struct/COD-crude-data/automatic-downloads/DataCite-retrospective/ACS/depositions/lib/dictionaries/cif_core.dic
dictionary named 'cif_core.dic' version 2.4.2 last updated on
2011-04-26.

Automatic conversion script
Id: cif_fix_values 6909 2019-04-08 15:41:33Z antanas 
;
_cod_database_code 1555327

loop_
_space_group_symop_operation_xyz
'x, y, z'
'-x+1/2, y+1/2, -z+1/2'
'-x, -y, -z'
'x-1/2, -y-1/2, z-1/2'

loop_
_atom_site_type_symbol
_atom_site_label
_atom_site_fract_x
_atom_site_fract_y
_atom_site_fract_z
_atom_site_U_iso_or_equiv
_atom_site_adp_type
_atom_site_calc_flag
_atom_site_refinement_flags_adp
_atom_site_refinement_flags_posn
_atom_site_occupancy
Cl Cl01 0.88262(11) 0.42068(5) 0.40816(5) 0.0280(2) Uani d . . 1
F F002 0.5005(2) 0.26923(10) 0.09858(10) 0.0186(4) Uani d . . 1
F F003 0.4878(2) 0.42419(10) 0.07820(10) 0.0207(4) Uani d . . 1
N N004 0.9579(4) 0.36691(16) 0.16941(17) 0.0236(6) Uani d . . 1
C C005 0.4497(4) 0.35319(16) 0.14301(18) 0.0143(6) Uani d . . 1
H H005 0.3025 0.353 0.1592 0.017 Uiso calc U R 1
C C006 0.5465(4) 0.45913(17) 0.28997(18) 0.0128(6) Uani d . . 1
C C007 0.3654(4) 0.27596(18) 0.34938(19) 0.0176(6) Uani d . . 1
H H007 0.2712 0.3274 0.3412 0.021 Uiso calc U R 1
C C008 0.5489(4) 0.27852(17) 0.30209(18) 0.0134(6) Uani d . . 1
C C009 0.3742(4) 0.51407(17) 0.26716(19) 0.0164(6) Uani d . . 1
H H009 0.2851 0.4959 0.214 0.02 Uiso calc U R 1
C C00A 0.8003(4) 0.36546(17) 0.20124(19) 0.0144(6) Uani d . . 1
C C00B 0.5884(4) 0.36468(17) 0.23600(18) 0.0119(5) Uani d . . 1
C C00C 0.6718(4) 0.48851(17) 0.3688(2) 0.0168(6) Uani d . . 1
C C00D 0.6848(4) 0.20289(18) 0.3140(2) 0.0209(6) Uani d . . 1
H H00D 0.8094 0.2033 0.2812 0.025 Uiso calc U R 1
C C00E 0.3300(4) 0.59531(17) 0.3210(2) 0.0208(6) Uani d . . 1
H H00E 0.2098 0.6312 0.305 0.025 Uiso calc U R 1
C C00F 0.4583(4) 0.62424(18) 0.3969(2) 0.0215(7) Uani d . . 1
H H00F 0.4291 0.6806 0.4326 0.026 Uiso calc U R 1
C C00G 0.6303(4) 0.57054(19) 0.4209(2) 0.0213(6) Uani d . . 1
H H00G 0.7203 0.59 0.4732 0.026 Uiso calc U R 1
C C00H 0.3193(5) 0.19927(18) 0.4080(2) 0.0239(7) Uani d . . 1
H H00H 0.1934 0.1977 0.4396 0.029 Uiso calc U R 1
C C00I 0.4565(5) 0.1250(2) 0.4206(2) 0.0288(7) Uani d . . 1
H H00I 0.4256 0.0726 0.4616 0.035 Uiso calc U R 1
C C00J 0.6383(5) 0.12634(19) 0.3740(2) 0.0297(7) Uani d . . 1
H H00J 0.7323 0.0748 0.3829 0.036 Uiso calc U R 1

loop_
_atom_site_aniso_label
_atom_site_aniso_U_11
_atom_site_aniso_U_22
_atom_site_aniso_U_33
_atom_site_aniso_U_12
_atom_site_aniso_U_13
_atom_site_aniso_U_23
Cl01 0.0183(4) 0.0371(4) 0.0277(4) 0.0082(3) -0.0099(3) -0.0124(4)
F002 0.0204(9) 0.0189(7) 0.0165(8) -0.0013(7) 0.0021(6) -0.0066(7)
F003 0.0238(9) 0.0222(8) 0.0161(8) -0.0027(7) 0.0006(7) 0.0057(7)
N004 0.0146(14) 0.0323(14) 0.0241(14) 0.0005(11) 0.0015(11) -0.0044(11)
C005 0.0150(15) 0.0135(13) 0.0146(14) -0.0005(11) 0.0021(11) -0.0022(11)
C006 0.0142(14) 0.0104(12) 0.0142(14) -0.0026(10) 0.0052(11) -0.0004(11)
C007 0.0240(16) 0.0147(13) 0.0144(15) -0.0028(11) 0.0030(12) -0.0038(12)
C008 0.0158(15) 0.0133(12) 0.0111(14) -0.0018(10) 0.0002(11) -0.0017(11)
C009 0.0144(15) 0.0172(13) 0.0175(14) 0.0000(11) 0.0010(11) 0.0008(12)
C00A 0.0137(15) 0.0139(13) 0.0153(14) 0.0007(11) -0.0029(11) -0.0044(11)
C00B 0.0078(13) 0.0139(12) 0.0142(14) -0.0001(10) 0.0022(10) -0.0009(11)
C00C 0.0130(14) 0.0182(13) 0.0191(15) 0.0009(11) -0.0007(11) -0.0020(12)
C00D 0.0223(16) 0.0175(14) 0.0229(16) 0.0064(12) 0.0000(12) -0.0032(12)
C00E 0.0239(16) 0.0138(13) 0.0251(16) 0.0070(11) 0.0045(13) 0.0027(12)
C00F 0.0310(18) 0.0120(13) 0.0220(16) 0.0015(12) 0.0062(13) -0.0028(12)
C00G 0.0226(16) 0.0221(14) 0.0191(15) -0.0048(12) 0.0004(12) -0.0054(13)
C00H 0.0342(18) 0.0198(14) 0.0187(16) -0.0047(13) 0.0109(13) -0.0033(13)
C00I 0.052(2) 0.0189(15) 0.0153(16) -0.0047(14) 0.0031(14) 0.0027(13)
C00J 0.044(2) 0.0147(14) 0.0293(18) 0.0111(14) -0.0069(15) 0.0020(14)

loop_
_atom_type_symbol
_atom_type_description
_atom_type_scat_dispersion_real
_atom_type_scat_dispersion_imag
_atom_type_scat_source
C C 0.0033 0.0016 'International Tables Vol C Tables 4.2.6.8 and 6.1.1.4'
H H 0.0000 0.0000 'International Tables Vol C Tables 4.2.6.8 and 6.1.1.4'
N N 0.0061 0.0033 'International Tables Vol C Tables 4.2.6.8 and 6.1.1.4'
F F 0.0171 0.0103 'International Tables Vol C Tables 4.2.6.8 and 6.1.1.4'
Cl Cl 0.1484 0.1585 'International Tables Vol C Tables 4.2.6.8 and 6.1.1.4'

loop_
_geom_angle_atom_site_label_1
_geom_angle_atom_site_label_2
_geom_angle_atom_site_label_3
_geom_angle
F003 C005 F002 105.89(19)
F003 C005 C00B 110.39(19)
F002 C005 C00B 108.22(19)
F003 C005 H005 110.7
F002 C005 H005 110.7
C00B C005 H005 110.7
C009 C006 C00C 117.4(2)
C009 C006 C00B 121.5(2)
C00C C006 C00B 121.0(2)
C00H C007 C008 120.6(3)
C00H C007 H007 119.7
C008 C007 H007 119.7
C00D C008 C007 119.3(2)
C00D C008 C00B 122.7(2)
C007 C008 C00B 117.9(2)
C006 C009 C00E 121.0(2)
C006 C009 H009 119.5
C00E C009 H009 119.5
N004 C00A C00B 176.1(3)
C00A C00B C008 112.4(2)
C00A C00B C006 109.70(19)
C008 C00B C006 110.14(19)
C00A C00B C005 105.0(2)
C008 C00B C005 107.50(19)
C006 C00B C005 112.1(2)
C00G C00C C006 121.6(2)
C00G C00C Cl01 117.4(2)
C006 C00C Cl01 121.02(19)
C008 C00D C00J 119.8(3)
C008 C00D H00D 120.1
C00J C00D H00D 120.1
C00F C00E C009 120.6(3)
C00F C00E H00E 119.7
C009 C00E H00E 119.7
C00E C00F C00G 119.2(2)
C00E C00F H00F 120.4
C00G C00F H00F 120.4
C00F C00G C00C 120.1(3)
C00F C00G H00G 119.9
C00C C00G H00G 119.9
C00I C00H C007 119.8(3)
C00I C00H H00H 120.1
C007 C00H H00H 120.1
C00H C00I C00J 120.3(3)
C00H C00I H00I 119.8
C00J C00I H00I 119.8
C00I C00J C00D 120.2(3)
C00I C00J H00J 119.9
C00D C00J H00J 119.9

loop_
_geom_bond_atom_site_label_1
_geom_bond_atom_site_label_2
_geom_bond_distance
Cl01 C00C 1.741(3)
F002 C005 1.368(3)
F003 C005 1.362(3)
N004 C00A 1.140(3)
C005 C00B 1.544(3)
C005 H005 1.0
C006 C009 1.389(3)
C006 C00C 1.392(3)
C006 C00B 1.542(3)
C007 C00H 1.381(4)
C007 C008 1.393(4)
C007 H007 0.95
C008 C00D 1.385(3)
C008 C00B 1.535(3)
C009 C00E 1.390(3)
C009 H009 0.95
C00A C00B 1.489(4)
C00C C00G 1.383(4)
C00D C00J 1.391(4)
C00D H00D 0.95
C00E C00F 1.372(4)
C00E H00E 0.95
C00F C00G 1.381(4)
C00F H00F 0.95
C00G H00G 0.95
C00H C00I 1.377(4)
C00H H00H 0.95
C00I C00J 1.378(4)
C00I H00I 0.95
C00J H00J 0.95
